data_7043587
loop_
_publ_author_name
'Yang, Jing'
'Dong, Chao'
'Kirk, Martin L.'

_publ_section_title
;
 Xanthine oxidase--product complexes probe the importance of
 substrate/product orientation along the reaction coordinate
;
_journal_name_full 'Dalton Trans.'
_journal_paper_doi 10.1039/C7DT01728F
_journal_year 2017
_chemical_formula_moiety 'C6 H4 N4 O S, C3 H7 N O'
_chemical_formula_sum 'C9 H11 N5 O2 S'
_chemical_formula_weight 253.29
_chemical_name_systematic
;
 ? 
;
_space_group_crystal_system triclinic
_space_group_IT_number 2
_space_group_name_Hall '-P 1'
_space_group_name_H-M_alt 'P -1'
_symmetry_space_group_name_Hall '-P 1'
_symmetry_space_group_name_H-M 'P -1'
_atom_sites_solution_hydrogens mixed
_audit_creation_date 2017-05-16
_audit_creation_method
;
Olex2 1.2
(compiled 2017.03.28 svn.r3405 for OlexSys, GUI svn.r5337)
;
_audit_update_record
;
2017-05-16 deposited with the CCDC.
2017-06-14 downloaded from the CCDC.
;
_cell_angle_alpha 95.751(4)
_cell_angle_beta 98.795(3)
_cell_angle_gamma 101.942(3)
_cell_formula_units_Z 2
_cell_length_a 5.5656(3)
_cell_length_b 8.5877(4)
_cell_length_c 12.2172(7)
_cell_measurement_reflns_used 1548
_cell_measurement_temperature 173(2)
_cell_measurement_theta_max 25.785
_cell_measurement_theta_min 2.784
_cell_volume 559.30(5)
_computing_cell_refinement 'SAINT v7.68A (Bruker, 2009)'
_computing_data_reduction 'SAINT v7.68A (Bruker, 2009)'
_computing_molecular_graphics 'Olex2 (Dolomanov et al., 2009)'
_computing_publication_material 'Olex2 (Dolomanov et al., 2009)'
_computing_structure_refinement 'XL (Sheldrick, 2008)'
_computing_structure_solution 'SHELXS-97 (Sheldrick, 2008)'
_diffrn_ambient_temperature 172.99
_diffrn_measured_fraction_theta_full 0.996
_diffrn_measured_fraction_theta_max 0.991
_diffrn_measurement_device_type 'Bruker APEX-II CCD'
_diffrn_measurement_method '\f and \w scans'
_diffrn_radiation_monochromator graphite
_diffrn_radiation_type MoK\a
_diffrn_radiation_wavelength 0.71073
_diffrn_reflns_av_R_equivalents 0.0269
_diffrn_reflns_av_unetI/netI 0.0408
_diffrn_reflns_Laue_measured_fraction_full 0.996
_diffrn_reflns_Laue_measured_fraction_max 0.991
_diffrn_reflns_limit_h_max 6
_diffrn_reflns_limit_h_min -6
_diffrn_reflns_limit_k_max 10
_diffrn_reflns_limit_k_min -10
_diffrn_reflns_limit_l_max 15
_diffrn_reflns_limit_l_min -15
_diffrn_reflns_number 5627
_diffrn_reflns_point_group_measured_fraction_full 0.996
_diffrn_reflns_point_group_measured_fraction_max 0.991
_diffrn_reflns_theta_full 25.242
_diffrn_reflns_theta_max 26.409
_diffrn_reflns_theta_min 3.880
_diffrn_standards_number 0
_exptl_absorpt_coefficient_mu 0.288
_exptl_absorpt_correction_T_max 0.9790
_exptl_absorpt_correction_T_min 0.9433
_exptl_absorpt_correction_type multi-scan
_exptl_absorpt_process_details
;
 TWINABS-2008/4 (Bruker,2010) was used for absorption correction.
 
For component 1:
 wR2(int) was 0.0434 before and 0.0365 after correction.
 The Ratio of minimum to maximum transmission is 0.92.
Final HKLF 4 output contains 16610 reflections, Rint = 0.0619
 (3325 with I > 3sig(I), Rint = 0.0227)
;
_exptl_crystal_colour orange
_exptl_crystal_density_diffrn 1.504
_exptl_crystal_density_method 'not measured'
_exptl_crystal_description rod
_exptl_crystal_F_000 264
_exptl_crystal_size_max 0.205
_exptl_crystal_size_mid 0.127
_exptl_crystal_size_min 0.074
_refine_diff_density_max 0.315
_refine_diff_density_min -0.210
_refine_diff_density_rms 0.051
_refine_ls_extinction_method none
_refine_ls_goodness_of_fit_ref 1.039
_refine_ls_hydrogen_treatment mixed
_refine_ls_matrix_type full
_refine_ls_number_parameters 162
_refine_ls_number_reflns 2269
_refine_ls_number_restraints 0
_refine_ls_restrained_S_all 1.039
_refine_ls_R_factor_all 0.0588
_refine_ls_R_factor_gt 0.0392
_refine_ls_shift/su_max 0.000
_refine_ls_shift/su_mean 0.000
_refine_ls_structure_factor_coef Fsqd
_refine_ls_weighting_details 'w=1/[\s^2^(Fo^2^)+(0.0453P)^2^+0.0961P] where P=(Fo^2^+2Fc^2^)/3'
_refine_ls_weighting_scheme calc
_refine_ls_wR_factor_gt 0.0887
_refine_ls_wR_factor_ref 0.0964
_reflns_Friedel_coverage 0.000
_reflns_number_gt 1731
_reflns_number_total 2269
_reflns_threshold_expression 'I > 2\s(I)'
_cod_data_source_file c7dt01728f2.cif
_cod_data_source_block mkcd1_0m
_cod_database_code 7043587
_shelx_shelxl_version_number 2016/6
_shelx_space_group_comment
;
The symmetry employed for this shelxl refinement is uniquely defined
by the following loop, which should always be used as a source of
symmetry information in preference to the above space-group names.
They are only intended as comments.
;
_shelx_estimated_absorpt_t_max 0.979
_shelx_estimated_absorpt_t_min 0.943
_olex2_refinement_description
;
1. Fixed Uiso
 At 1.2 times of:
  All C(H) groups, All N(H) groups
 At 1.5 times of:
  All C(H,H,H) groups
2.a Aromatic/amide H refined with riding coordinates:
 C2(H2), C3(H3A), C7(H7)
2.b Idealised Me refined as rotating group:
 C8(H8A,H8B,H8C), C9(H9A,H9B,H9C)
;
_olex2_submission_special_instructions 'No special instructions were received'

loop_
_space_group_symop_operation_xyz
'x, y, z'
'-x, -y, -z'

loop_
_atom_site_label
_atom_site_type_symbol
_atom_site_fract_x
_atom_site_fract_y
_atom_site_fract_z
_atom_site_U_iso_or_equiv
_atom_site_adp_type
_atom_site_occupancy
_atom_site_site_symmetry_order
_atom_site_calc_flag
_atom_site_refinement_flags_posn
S1 S 1.33643(10) 0.37851(7) 0.33761(5) 0.03322(18) Uani 1 1 d .
O1 O 1.1257(2) 0.77919(16) 0.10187(12) 0.0302(4) Uani 1 1 d .
O2 O -0.3303(3) 0.77601(18) 0.29449(13) 0.0362(4) Uani 1 1 d .
N1 N 0.8280(3) 0.1846(2) 0.20933(14) 0.0284(4) Uani 1 1 d .
N2 N 0.5121(3) 0.3192(2) 0.06404(13) 0.0250(4) Uani 1 1 d .
N3 N 0.8213(3) 0.5522(2) 0.08759(14) 0.0242(4) Uani 1 1 d .
H3 H 0.733(4) 0.593(3) 0.0475(18) 0.029 Uiso 1 1 d R
N4 N 1.2043(3) 0.5813(2) 0.20430(14) 0.0240(4) Uani 1 1 d .
H4 H 1.353(4) 0.647(3) 0.2318(18) 0.029 Uiso 1 1 d R
N5 N 0.0453(3) 0.8128(2) 0.40900(14) 0.0257(4) Uani 1 1 d .
C1 C 0.8978(3) 0.3356(2) 0.18722(16) 0.0230(4) Uani 1 1 d .
C2 C 0.6020(4) 0.1028(3) 0.15866(17) 0.0305(5) Uani 1 1 d .
H2 H 0.546642 -0.005222 0.171060 0.037 Uiso 1 1 calc R
C3 C 0.4439(4) 0.1706(2) 0.08800(17) 0.0282(5) Uani 1 1 d .
H3A H 0.281836 0.108542 0.055834 0.034 Uiso 1 1 calc R
C4 C 0.7424(3) 0.4009(2) 0.11345(16) 0.0226(4) Uani 1 1 d .
C5 C 1.0539(3) 0.6474(2) 0.12890(16) 0.0234(4) Uani 1 1 d .
C6 C 1.1444(4) 0.4349(2) 0.24082(16) 0.0231(4) Uani 1 1 d .
C7 C -0.1878(4) 0.7350(3) 0.36867(18) 0.0305(5) Uani 1 1 d .
H7 H -0.250729 0.640319 0.398970 0.037 Uiso 1 1 calc R
C8 C 0.1969(4) 0.7563(3) 0.4983(2) 0.0409(6) Uani 1 1 d .
H8A H 0.097059 0.660930 0.520932 0.061 Uiso 1 1 calc GR
H8B H 0.253417 0.841178 0.562497 0.061 Uiso 1 1 calc GR
H8C H 0.342104 0.728956 0.471395 0.061 Uiso 1 1 calc GR
C9 C 0.1603(4) 0.9573(3) 0.36857(19) 0.0346(5) Uani 1 1 d .
H9A H 0.043054 0.981205 0.307623 0.052 Uiso 1 1 calc GR
H9B H 0.311240 0.941659 0.341026 0.052 Uiso 1 1 calc GR
H9C H 0.204837 1.046966 0.429602 0.052 Uiso 1 1 calc GR

loop_
_atom_site_aniso_label
_atom_site_aniso_U_11
_atom_site_aniso_U_22
_atom_site_aniso_U_33
_atom_site_aniso_U_23
_atom_site_aniso_U_13
_atom_site_aniso_U_12
S1 0.0267(3) 0.0343(3) 0.0344(3) 0.0119(2) -0.0075(2) 0.0032(2)
O1 0.0282(8) 0.0258(8) 0.0328(8) 0.0096(6) -0.0009(6) -0.0001(6)
O2 0.0247(7) 0.0393(9) 0.0385(9) 0.0101(7) -0.0077(7) 0.0008(7)
N1 0.0292(9) 0.0256(9) 0.0287(10) 0.0072(7) 0.0001(7) 0.0042(8)
N2 0.0194(8) 0.0273(9) 0.0251(9) 0.0033(7) -0.0012(7) 0.0021(7)
N3 0.0202(9) 0.0249(9) 0.0258(9) 0.0086(7) -0.0036(7) 0.0041(7)
N4 0.0182(8) 0.0243(9) 0.0254(9) 0.0036(7) -0.0037(7) 0.0008(7)
N5 0.0199(8) 0.0280(9) 0.0272(9) 0.0061(7) -0.0007(7) 0.0035(7)
C1 0.0223(10) 0.0251(10) 0.0202(10) 0.0037(8) 0.0009(8) 0.0044(8)
C2 0.0303(11) 0.0244(11) 0.0317(12) 0.0052(9) -0.0015(9) -0.0006(9)
C3 0.0239(10) 0.0266(11) 0.0292(11) 0.0030(9) -0.0005(9) -0.0008(9)
C4 0.0228(10) 0.0246(10) 0.0202(10) 0.0025(8) 0.0029(8) 0.0059(9)
C5 0.0218(10) 0.0268(11) 0.0214(10) 0.0028(8) 0.0026(8) 0.0063(9)
C6 0.0240(10) 0.0246(10) 0.0204(10) 0.0021(8) 0.0023(8) 0.0061(9)
C7 0.0238(11) 0.0321(12) 0.0329(12) 0.0038(9) 0.0044(9) 0.0009(9)
C8 0.0276(12) 0.0520(15) 0.0420(14) 0.0180(12) -0.0030(10) 0.0078(11)
C9 0.0286(11) 0.0293(12) 0.0418(13) 0.0068(10) 0.0003(10) 0.0010(10)

loop_
_atom_type_symbol
_atom_type_description
_atom_type_scat_dispersion_real
_atom_type_scat_dispersion_imag
_atom_type_scat_source
C C 0.0033 0.0016 'International Tables Vol C Tables 4.2.6.8 and 6.1.1.4'
H H 0.0000 0.0000 'International Tables Vol C Tables 4.2.6.8 and 6.1.1.4'
N N 0.0061 0.0033 'International Tables Vol C Tables 4.2.6.8 and 6.1.1.4'
O O 0.0106 0.0060 'International Tables Vol C Tables 4.2.6.8 and 6.1.1.4'
S S 0.1246 0.1234 'International Tables Vol C Tables 4.2.6.8 and 6.1.1.4'

loop_
_geom_angle_atom_site_label_1
_geom_angle_atom_site_label_2
_geom_angle_atom_site_label_3
_geom_angle
C2 N1 C1 116.37(17)
C3 N2 C4 115.80(16)
C4 N3 H3 122.0(15)
C4 N3 C5 123.65(17)
C5 N3 H3 114.4(15)
C5 N4 H4 113.4(13)
C6 N4 H4 119.3(13)
C6 N4 C5 127.32(16)
C7 N5 C8 120.93(18)
C7 N5 C9 122.13(17)
C9 N5 C8 116.94(16)
N1 C1 C4 121.36(17)
N1 C1 C6 119.79(17)
C4 C1 C6 118.85(17)
N1 C2 H2 119.0
N1 C2 C3 122.03(19)
C3 C2 H2 119.0
N2 C3 C2 122.21(18)
N2 C3 H3A 118.9
C2 C3 H3A 118.9
N2 C4 N3 117.23(17)
N2 C4 C1 122.17(18)
N3 C4 C1 120.59(17)
O1 C5 N3 123.09(17)
O1 C5 N4 122.08(17)
N3 C5 N4 114.82(17)
N4 C6 S1 121.60(14)
N4 C6 C1 114.55(16)
C1 C6 S1 123.85(15)
O2 C7 N5 125.1(2)
O2 C7 H7 117.5
N5 C7 H7 117.5
N5 C8 H8A 109.5
N5 C8 H8B 109.5
N5 C8 H8C 109.5
H8A C8 H8B 109.5
H8A C8 H8C 109.5
H8B C8 H8C 109.5
N5 C9 H9A 109.5
N5 C9 H9B 109.5
N5 C9 H9C 109.5
H9A C9 H9B 109.5
H9A C9 H9C 109.5
H9B C9 H9C 109.5

loop_
_geom_bond_atom_site_label_1
_geom_bond_atom_site_label_2
_geom_bond_distance
S1 C6 1.6486(19)
O1 C5 1.215(2)
O2 C7 1.239(2)
N1 C1 1.341(2)
N1 C2 1.330(2)
N2 C3 1.330(2)
N2 C4 1.344(2)
N3 H3 0.80(2)
N3 C4 1.367(2)
N3 C5 1.370(2)
N4 H4 0.89(2)
N4 C5 1.392(2)
N4 C6 1.369(2)
N5 C7 1.323(2)
N5 C8 1.460(2)
N5 C9 1.444(3)
C1 C4 1.393(2)
C1 C6 1.473(3)
C2 H2 0.9500
C2 C3 1.392(3)
C3 H3A 0.9500
C7 H7 0.9500
C8 H8A 0.9800
C8 H8B 0.9800
C8 H8C 0.9800
C9 H9A 0.9800
C9 H9B 0.9800
C9 H9C 0.9800

loop_
_geom_hbond_atom_site_label_D
_geom_hbond_atom_site_label_H
_geom_hbond_atom_site_label_A
_geom_hbond_distance_DH
_geom_hbond_distance_HA
_geom_hbond_distance_DA
_geom_hbond_angle_DHA
_geom_hbond_site_symmetry_A
N3 H3 N2 0.80(2) 2.09(2) 2.881(2) 175(2) 2_665
N4 H4 O2 0.89(2) 1.88(2) 2.772(2) 177(2) 1_755

loop_
_geom_torsion_atom_site_label_1
_geom_torsion_atom_site_label_2
_geom_torsion_atom_site_label_3
_geom_torsion_atom_site_label_4
_geom_torsion
N1 C1 C4 N2 2.6(3)
N1 C1 C4 N3 -176.73(19)
N1 C1 C6 S1 -6.0(3)
N1 C1 C6 N4 174.32(18)
N1 C2 C3 N2 2.2(3)
C1 N1 C2 C3 -1.1(3)
C2 N1 C1 C4 -1.2(3)
C2 N1 C1 C6 179.40(19)
C3 N2 C4 N3 177.86(19)
C3 N2 C4 C1 -1.5(3)
C4 N2 C3 C2 -0.8(3)
C4 N3 C5 O1 177.0(2)
C4 N3 C5 N4 -2.6(3)
C4 C1 C6 S1 174.54(16)
C4 C1 C6 N4 -5.1(3)
C5 N3 C4 N2 -177.96(18)
C5 N3 C4 C1 1.4(3)
C5 N4 C6 S1 -175.56(16)
C5 N4 C6 C1 4.1(3)
C6 N4 C5 O1 -180.0(2)
C6 N4 C5 N3 -0.4(3)
C6 C1 C4 N2 -177.97(18)
C6 C1 C4 N3 2.7(3)
C8 N5 C7 O2 178.7(2)
C9 N5 C7 O2 -0.4(3)
